data_4123989
loop_
_publ_author_name
'Strouse, C.E.'
'Dahl, L.F.'

_publ_section_title
;
 XXII. Syntheses and structural analyses by X-ray diffraction and electron
 spin resonance single-crystal methods of Co3 (C O)9 Se, Fe Co2 (C O)9 Se
 and Fe Co2 (C O)9 Te. The antibonding metallic nature of an unpaired
 electron in ...
;
_journal_name_full 'Journal of the American Chemical Society'
_journal_page_first 6032
_journal_page_last 6041
_journal_volume 93
_journal_year 1971
_chemical_formula_sum 'C9 Co3 O9 Se'
_chemical_name_systematic '(Co3 (C O)9) Se'
_space_group_IT_number 2
_symmetry_space_group_name_Hall '-P 1 (1/2*x+1/2*y,1/2*x-1/2*y,-z)'
_symmetry_space_group_name_H-M 'C -1'
_cell_angle_alpha 114.317
_cell_angle_beta 117.752
_cell_angle_gamma 84.556
_cell_formula_units_Z 4
_cell_length_a 9.503
_cell_length_b 13.9184
_cell_length_c 14.1229
_cell_volume 1495.545
_citation_journal_id_ASTM JACSAT
_cod_data_source_file Strouse_JACSAT_1971_1367.cif
_cod_data_source_block C9Co3O9Se1
_cod_original_sg_symbol_H-M 'P -1 (a+b,a-b,-c)'
_cod_original_formula_sum 'C9 Co3 O9 Se1'
_cod_database_code 4123989

loop_
_symmetry_equiv_pos_as_xyz
x,y,z
-x,-y,-z
x+1/2,y+1/2,z
-x+1/2,-y+1/2,-z

loop_
_atom_site_label
_atom_site_type_symbol
_atom_site_fract_x
_atom_site_fract_y
_atom_site_fract_z
_atom_site_occupancy
_atom_site_U_iso_or_equiv
C4 C+2 0.1221 0.3126 0.2932 1 0.0
O9 O-2 -0.1239 0.0808 0.1635 1 0.0
C8 C+2 0.1897 -0.0733 0.1074 1 0.0
O1 O-2 0.4712 0.2903 0.5507 1 0.0
Se1 Se-2 0.2402 0.1545 0.1157 1 0.0
O5 O-2 0.4679 0.4577 0.3402 1 0.0
C1 C+2 0.4089 0.2801 0.4563 1 0.0
Co3 Co 0.2122 0.0639 0.21 1 0.0
O8 O-2 0.1768 -0.1586 0.0432 1 0.0
O4 O-2 0.0057 0.346 0.2842 1 0.0
O3 O-2 0.3434 0.0404 0.4322 1 0.0
C2 C+2 0.6105 0.1191 0.3725 1 0.0
O6 O-2 0.6854 0.2788 0.2415 1 0.0
O2 O-2 0.6996 0.1155 0.4615 1 0.0
O7 O-2 0.5333 -0.0783 0.0759 1 0.0
C7 C+2 0.5148 -0.0009 0.1379 1 0.0
Co2 Co 0.4852 0.1243 0.2359 1 0.0
C3 C+2 0.2963 0.0493 0.3479 1 0.0
C6 C+2 0.613 0.2198 0.2396 1 0.0
Co1 Co 0.3124 0.2659 0.3072 1 0.0
C5 C+2 0.4116 0.3824 0.3278 1 0.0
C9 C+2 0.0052 0.0756 0.1817 1 0.0
